data_7720130
loop_
_publ_author_name
'Tori&#x107;, Filip'
'Andro&#x161; Dubraja, Lidija'
'Herak, Mirta'
'Novosel, Nikolina'
'Petreska, Irina'
'Mol&#x10d;anov, Kre&#x161;imir'
'&#x17d;ili&#x107;, Dijana'

_publ_section_title
;
 Magneto-structural correlations in cobalt(II)-phenanthroline compounds
 with chloranilic acid.
;
_journal_issue 9
_journal_name_full 'Dalton transactions (Cambridge, England : 2003)'
_journal_page_first 3840
_journal_page_last 3852
_journal_paper_doi 10.1039/d5dt02533h
_journal_volume 55
_journal_year 2026
_chemical_formula_moiety 'C30 H16 Cl2 Co N4 O4, C2 H6 O'
_chemical_formula_sum 'C32 H22 Cl2 Co N4 O5'
_chemical_formula_weight 672.37
_space_group_IT_number 14
_space_group_name_Hall '-P 2yn'
_space_group_name_H-M_alt 'P 1 21/n 1'
_symmetry_cell_setting monoclinic
_symmetry_space_group_name_Hall '-P 2yn'
_symmetry_space_group_name_H-M 'P 1 21/n 1'
_atom_sites_solution_hydrogens geom
_audit_creation_date 2025-06-30T11:39:58-00:00
_audit_creation_method 'WinGX routine CIF_UPDATE'
_audit_update_record
;
2025-10-07 deposited with the CCDC.	2026-01-28 downloaded from the CCDC.
;
_cell_angle_alpha 90
_cell_angle_beta 111.6240(10)
_cell_angle_gamma 90
_cell_formula_units_Z 4
_cell_length_a 12.50570(10)
_cell_length_b 14.79390(10)
_cell_length_c 16.3923(2)
_cell_measurement_reflns_used 15110
_cell_measurement_temperature 100(2)
_cell_measurement_theta_max 79.26
_cell_measurement_theta_min 4.835
_cell_volume 2819.27(5)
_computing_cell_refinement 'CrysAlisPro 1.171.43.136a (Rigaku OD, 2024)'
_computing_data_collection 'CrysAlisPro system (CCD 43.136a 64-bit (release 23-08-2024))'
_computing_data_reduction 'CrysAlisPro 1.171.43.136a (Rigaku OD, 2024)'
_computing_structure_refinement 'SHELXL-2017/1 (Sheldrick, 2017)'
_diffrn_ambient_temperature 100(2)
_diffrn_detector_area_resol_mean 10
_diffrn_measured_fraction_theta_full 0.998
_diffrn_measured_fraction_theta_max 0.977
_diffrn_measurement_device_type 'XtaLAB Synergy, Dualflex, HyPix'
_diffrn_measurement_method '\w scans'
_diffrn_radiation_monochromator mirror
_diffrn_radiation_type CuK\a
_diffrn_radiation_wavelength 1.54184
_diffrn_reflns_av_R_equivalents 0.0326
_diffrn_reflns_av_unetI/netI 0.038
_diffrn_reflns_Laue_measured_fraction_full 0.998
_diffrn_reflns_Laue_measured_fraction_max 0.977
_diffrn_reflns_limit_h_max 15
_diffrn_reflns_limit_h_min -15
_diffrn_reflns_limit_k_max 18
_diffrn_reflns_limit_k_min -18
_diffrn_reflns_limit_l_max 16
_diffrn_reflns_limit_l_min -20
_diffrn_reflns_number 23581
_diffrn_reflns_point_group_measured_fraction_full 0.998
_diffrn_reflns_point_group_measured_fraction_max 0.977
_diffrn_reflns_theta_full 67.684
_diffrn_reflns_theta_max 79.955
_diffrn_reflns_theta_min 3.84
_diffrn_source 'micro-focus sealed X-ray tube'
_exptl_absorpt_coefficient_mu 6.950
_exptl_absorpt_correction_T_max 1
_exptl_absorpt_correction_T_min 0.539
_exptl_absorpt_correction_type gaussian
_exptl_absorpt_process_details
;
        CrysAlisPro 1.171.43.136a (Rigaku Oxford Diffraction, 2024)
Numerical absorption correction based on gaussian integration over
        a multifaceted crystal model
        Empirical absorption correction using spherical harmonics,
        implemented in SCALE3 ABSPACK scaling algorithm.
;
_exptl_crystal_colour red
_exptl_crystal_density_diffrn 1.584
_exptl_crystal_description prism
_exptl_crystal_F_000 1372
_exptl_crystal_size_max 0.333
_exptl_crystal_size_mid 0.093
_exptl_crystal_size_min 0.045
_refine_diff_density_max 0.701
_refine_diff_density_min -0.532
_refine_diff_density_rms 0.078
_refine_ls_extinction_method none
_refine_ls_goodness_of_fit_ref 1.074
_refine_ls_hydrogen_treatment constr
_refine_ls_matrix_type full
_refine_ls_number_parameters 397
_refine_ls_number_reflns 6001
_refine_ls_number_restraints 0
_refine_ls_restrained_S_all 1.074
_refine_ls_R_factor_all 0.0368
_refine_ls_R_factor_gt 0.0352
_refine_ls_shift/su_max 0.001
_refine_ls_shift/su_mean 0
_refine_ls_structure_factor_coef Fsqd
_refine_ls_weighting_details 'w=1/[\s^2^(Fo^2^)+(0.0745P)^2^+0.5464P] where P=(Fo^2^+2Fc^2^)/3'
_refine_ls_weighting_scheme calc
_refine_ls_wR_factor_ref 0.1043
_reflns_number_gt 5673
_reflns_number_total 6001
_reflns_threshold_expression 'I > 2\s(I)'
_cod_data_source_file d5dt02533h2.cif
_cod_data_source_block cophenca_etoh_100k_2_auto
_cod_depositor_comments 'Adding full bibliography for 7720129--7720134.cif.'
_cod_original_sg_symbol_H-M 'P 21/n'
_cod_database_code 7720130

loop_
_space_group_symop_id
_space_group_symop_operation_xyz
1 x,y,z
2 1/2-x,1/2+y,1/2-z
3 -x,-y,-z
4 1/2+x,1/2-y,1/2+z

loop_
_atom_site_label
_atom_site_fract_x
_atom_site_fract_y
_atom_site_fract_z
_atom_site_U_iso_or_equiv
_atom_site_adp_type
_atom_site_calc_flag
_atom_site_occupancy
_atom_site_disorder_assembly
_atom_site_disorder_group
_atom_site_type_symbol
Co1 0.50999(2) 0.67453(2) 0.74806(2) 0.01375(9) Uani d 1 . . Co
Cl1 0.76161(3) 0.40123(3) 0.87231(2) 0.01909(10) Uani d 1 . . Cl
Cl2 0.23164(3) 0.41506(3) 0.62780(2) 0.01900(10) Uani d 1 . . Cl
O1 0.40011(10) 0.56804(7) 0.68734(7) 0.0166(2) Uani d 1 . . O
O2 0.61297(10) 0.56298(7) 0.80356(7) 0.0172(2) Uani d 1 . . O
O3 0.60145(11) 0.24502(8) 0.79580(8) 0.0234(3) Uani d 1 . . O
O4 0.37278(11) 0.25286(8) 0.70885(8) 0.0240(3) Uani d 1 . . O
N1 0.44383(12) 0.67963(8) 0.84920(9) 0.0158(3) Uani d 1 . . N
N2 0.62634(12) 0.76664(9) 0.83716(8) 0.0164(3) Uani d 1 . . N
N3 0.39973(11) 0.77411(9) 0.66452(8) 0.0164(3) Uani d 1 . . N
N4 0.57471(12) 0.68190(9) 0.64594(9) 0.0158(3) Uani d 1 . . N
C1 0.43905(13) 0.49030(10) 0.71562(9) 0.0141(3) Uani d 1 . . C
C2 0.56459(13) 0.48729(10) 0.77898(9) 0.0141(3) Uani d 1 . . C
C3 0.61724(14) 0.40399(11) 0.80405(10) 0.0155(3) Uani d 1 . . C
C4 0.55795(15) 0.32071(10) 0.77792(10) 0.0167(3) Uani d 1 . . C
C5 0.42657(15) 0.32491(10) 0.72435(10) 0.0166(3) Uani d 1 . . C
C6 0.37674(14) 0.41068(10) 0.69468(10) 0.0156(3) Uani d 1 . . C
C7 0.35524(14) 0.63419(11) 0.85448(10) 0.0191(3) Uani d 1 . . C
H7 0.312716 0.5957 0.80727 0.023 Uiso calc 1 . . H
C8 0.32184(14) 0.64082(12) 0.92736(11) 0.0204(3) Uani d 1 . . C
H8 0.258291 0.60694 0.929308 0.025 Uiso calc 1 . . H
C9 0.38209(14) 0.69677(12) 0.99560(11) 0.0200(3) Uani d 1 . . C
H9 0.3603 0.702133 1.04512 0.024 Uiso calc 1 . . H
C10 0.47652(14) 0.74628(11) 0.99183(10) 0.0180(3) Uani d 1 . . C
C11 0.50447(13) 0.73482(10) 0.91687(10) 0.0157(3) Uani d 1 . . C
C12 0.60124(13) 0.78210(10) 0.91013(10) 0.0157(3) Uani d 1 . . C
C13 0.66693(15) 0.83997(11) 0.97853(10) 0.0182(3) Uani d 1 . . C
C14 0.76252(15) 0.88324(11) 0.96958(11) 0.0222(3) Uani d 1 . . C
H14 0.808776 0.923375 1.01374 0.027 Uiso calc 1 . . H
C15 0.78803(15) 0.86664(11) 0.89607(11) 0.0229(3) Uani d 1 . . C
H15 0.85247 0.89493 0.889327 0.027 Uiso calc 1 . . H
C16 0.71804(15) 0.80751(11) 0.83102(11) 0.0199(3) Uani d 1 . . C
H16 0.736883 0.79631 0.78084 0.024 Uiso calc 1 . . H
C17 0.54430(16) 0.80598(12) 1.05985(11) 0.0214(3) Uani d 1 . . C
H17 0.525045 0.814135 1.110275 0.026 Uiso calc 1 . . H
C18 0.63569(16) 0.85129(12) 1.05389(10) 0.0221(3) Uani d 1 . . C
H18 0.67919 0.890724 1.099884 0.027 Uiso calc 1 . . H
C19 0.31281(16) 0.81824(11) 0.67415(11) 0.0214(3) Uani d 1 . . C
H19 0.296135 0.807444 0.725354 0.026 Uiso calc 1 . . H
C20 0.24424(15) 0.88040(12) 0.61172(12) 0.0245(3) Uani d 1 . . C
H20 0.183072 0.911037 0.621213 0.029 Uiso calc 1 . . H
C21 0.26645(15) 0.89637(11) 0.53707(11) 0.0227(3) Uani d 1 . . C
H21 0.220439 0.937772 0.494175 0.027 Uiso calc 1 . . H
C22 0.35845(14) 0.85063(11) 0.52456(10) 0.0188(3) Uani d 1 . . C
C23 0.42280(13) 0.78991(10) 0.59072(10) 0.0156(3) Uani d 1 . . C
C24 0.51581(13) 0.74002(10) 0.58056(10) 0.0158(3) Uani d 1 . . C
C25 0.54213(14) 0.75248(11) 0.50499(10) 0.0171(3) Uani d 1 . . C
C26 0.63302(14) 0.70057(12) 0.49789(10) 0.0197(3) Uani d 1 . . C
H26 0.653511 0.706432 0.447792 0.024 Uiso calc 1 . . H
C27 0.69158(14) 0.64158(12) 0.56385(11) 0.0210(3) Uani d 1 . . C
H27 0.752899 0.606214 0.559916 0.025 Uiso calc 1 . . H
C28 0.65969(14) 0.63416(11) 0.63725(11) 0.0198(3) Uani d 1 . . C
H28 0.700743 0.593204 0.682627 0.024 Uiso calc 1 . . H
C29 0.38860(15) 0.86285(11) 0.44874(11) 0.0225(3) Uani d 1 . . C
H29 0.346411 0.904527 0.404495 0.027 Uiso calc 1 . . H
C30 0.47640(16) 0.81575(11) 0.43947(11) 0.0215(3) Uani d 1 . . C
H30 0.494676 0.824809 0.388713 0.026 Uiso calc 1 . . H
O5 0.38901(11) 0.06991(9) 0.75430(9) 0.0318(3) Uani d 1 . . O
H5 0.407926 0.122759 0.746522 0.048 Uiso calc 1 . . H
C31 0.48888(16) 0.01619(12) 0.79085(11) 0.0266(4) Uani d 1 . . C
H31A 0.466296 -0.045716 0.800927 0.032 Uiso calc 1 . . H
H31B 0.537805 0.04166 0.848364 0.032 Uiso calc 1 . . H
C32 0.55717(18) 0.01160(13) 0.73212(13) 0.0332(4) Uani d 1 . . C
H32A 0.625433 -0.026126 0.759716 0.05 Uiso calc 1 . . H
H32B 0.509517 -0.014695 0.675491 0.05 Uiso calc 1 . . H
H32C 0.581002 0.072652 0.722912 0.05 Uiso calc 1 . . H

loop_
_atom_site_aniso_label
_atom_site_aniso_U_11
_atom_site_aniso_U_22
_atom_site_aniso_U_33
_atom_site_aniso_U_12
_atom_site_aniso_U_13
_atom_site_aniso_U_23
Co1 0.01624(15) 0.01194(15) 0.01201(15) 0.00015(8) 0.00397(11) 0.00013(7)
Cl1 0.01494(18) 0.02016(19) 0.02017(19) 0.00276(12) 0.00413(14) 0.00348(13)
Cl2 0.01491(18) 0.01946(19) 0.02040(19) -0.00086(12) 0.00390(14) -0.00240(13)
O1 0.0177(5) 0.0120(5) 0.0166(5) 0.0007(4) 0.0023(4) -0.0006(4)
O2 0.0177(5) 0.0125(5) 0.0181(5) -0.0001(4) 0.0028(4) 0.0012(4)
O3 0.0284(6) 0.0146(5) 0.0243(6) 0.0053(5) 0.0064(5) 0.0014(4)
O4 0.0272(6) 0.0155(5) 0.0250(6) -0.0042(5) 0.0048(5) 0.0002(4)
N1 0.0173(7) 0.0161(6) 0.0135(6) -0.0002(5) 0.0052(5) 0.0002(4)
N2 0.0187(6) 0.0142(6) 0.0158(6) -0.0010(5) 0.0059(5) 0.0002(5)
N3 0.0188(6) 0.0141(6) 0.0159(6) 0.0005(5) 0.0059(5) 0.0003(5)
N4 0.0166(7) 0.0161(6) 0.0144(6) 0.0002(5) 0.0053(5) -0.0002(4)
C1 0.0163(7) 0.0144(7) 0.0118(6) 0.0013(5) 0.0054(6) -0.0004(5)
C2 0.0156(7) 0.0158(7) 0.0115(6) 0.0006(5) 0.0055(6) 0.0003(5)
C3 0.0145(7) 0.0166(7) 0.0145(7) 0.0015(6) 0.0041(5) 0.0017(5)
C4 0.0205(8) 0.0167(8) 0.0130(7) 0.0021(6) 0.0062(6) 0.0011(5)
C5 0.0208(8) 0.0149(8) 0.0144(7) -0.0004(5) 0.0068(6) -0.0007(5)
C6 0.0160(7) 0.0154(7) 0.0145(7) 0.0007(6) 0.0044(6) -0.0010(5)
C7 0.0177(7) 0.0196(8) 0.0183(7) -0.0023(6) 0.0048(6) -0.0004(6)
C8 0.0184(7) 0.0225(8) 0.0203(7) -0.0008(6) 0.0070(6) 0.0039(6)
C9 0.0202(8) 0.0221(8) 0.0178(7) 0.0026(6) 0.0073(6) 0.0029(6)
C10 0.0201(8) 0.0168(7) 0.0164(7) 0.0032(6) 0.0058(6) 0.0026(6)
C11 0.0167(7) 0.0141(7) 0.0143(7) 0.0005(5) 0.0032(5) 0.0007(5)
C12 0.0184(7) 0.0128(7) 0.0142(6) 0.0010(5) 0.0040(5) 0.0019(5)
C13 0.0207(8) 0.0142(7) 0.0166(7) -0.0008(6) 0.0033(6) 0.0010(6)
C14 0.0222(8) 0.0179(7) 0.0220(8) -0.0039(6) 0.0029(6) 0.0000(6)
C15 0.0215(8) 0.0208(8) 0.0253(8) -0.0059(6) 0.0074(6) 0.0023(6)
C16 0.0228(8) 0.0184(7) 0.0197(7) -0.0029(6) 0.0091(6) 0.0022(6)
C17 0.0275(9) 0.0211(7) 0.0159(7) 0.0006(7) 0.0082(6) -0.0021(6)
C18 0.0286(9) 0.0189(7) 0.0157(7) -0.0019(6) 0.0044(6) -0.0034(6)
C19 0.0252(9) 0.0187(8) 0.0228(8) 0.0035(6) 0.0118(7) -0.0009(6)
C20 0.0237(8) 0.0210(8) 0.0293(8) 0.0070(6) 0.0102(7) 0.0010(7)
C21 0.0243(8) 0.0176(7) 0.0248(8) 0.0057(6) 0.0076(6) 0.0017(6)
C22 0.0221(8) 0.0151(7) 0.0176(7) 0.0016(6) 0.0055(6) 0.0008(6)
C23 0.0189(7) 0.0118(7) 0.0152(6) -0.0002(6) 0.0051(5) -0.0011(5)
C24 0.0175(7) 0.0135(7) 0.0146(7) -0.0018(5) 0.0038(5) -0.0007(5)
C25 0.0188(7) 0.0161(7) 0.0156(7) -0.0019(6) 0.0054(6) -0.0018(6)
C26 0.0202(8) 0.0218(8) 0.0172(7) -0.0033(6) 0.0070(6) -0.0032(6)
C27 0.0180(8) 0.0225(8) 0.0221(8) 0.0018(6) 0.0071(6) -0.0040(6)
C28 0.0178(7) 0.0202(8) 0.0196(7) 0.0021(6) 0.0048(6) -0.0001(6)
C29 0.0276(8) 0.0205(8) 0.0176(7) 0.0031(6) 0.0062(6) 0.0046(6)
C30 0.0275(9) 0.0219(8) 0.0152(7) 0.0000(6) 0.0079(7) 0.0017(6)
O5 0.0258(7) 0.0258(6) 0.0421(7) 0.0029(5) 0.0105(5) 0.0049(5)
C31 0.0290(9) 0.0228(8) 0.0269(8) 0.0039(7) 0.0090(7) 0.0027(6)
C32 0.0383(11) 0.0292(9) 0.0355(10) 0.0070(8) 0.0176(8) 0.0037(8)

loop_
_atom_type_symbol
_atom_type_description
_atom_type_scat_dispersion_real
_atom_type_scat_dispersion_imag
_atom_type_scat_source
C C 0.0181 0.0091 'International Tables Vol C Tables 4.2.6.8 and 6.1.1.4'
H H 0 0 'International Tables Vol C Tables 4.2.6.8 and 6.1.1.4'
N N 0.0311 0.018 'International Tables Vol C Tables 4.2.6.8 and 6.1.1.4'
O O 0.0492 0.0322 'International Tables Vol C Tables 4.2.6.8 and 6.1.1.4'
Cl Cl 0.3639 0.7018 'International Tables Vol C Tables 4.2.6.8 and 6.1.1.4'
Co Co -2.3653 3.6143 'International Tables Vol C Tables 4.2.6.8 and 6.1.1.4'

loop_
_geom_angle_atom_site_label_1
_geom_angle_atom_site_label_2
_geom_angle_atom_site_label_3
_geom_angle
_geom_angle_site_symmetry_1
_geom_angle_site_symmetry_3
_geom_angle_publ_flag
O2 Co1 O1 78.62(5) . . ?
O2 Co1 N1 92.49(5) . . ?
O1 Co1 N1 91.25(5) . . ?
O2 Co1 N4 91.78(5) . . ?
O1 Co1 N4 92.19(5) . . ?
N1 Co1 N4 174.97(6) . . ?
O2 Co1 N2 92.93(5) . . ?
O1 Co1 N2 166.70(5) . . ?
N1 Co1 N2 78.75(5) . . ?
N4 Co1 N2 98.39(5) . . ?
O2 Co1 N3 167.30(5) . . ?
O1 Co1 N3 93.37(5) . . ?
N1 Co1 N3 97.58(5) . . ?
N4 Co1 N3 78.56(5) . . ?
N2 Co1 N3 96.60(6) . . ?
C1 O1 Co1 114.44(10) . . ?
C2 O2 Co1 114.55(10) . . ?
C7 N1 C11 118.63(14) . . ?
C7 N1 Co1 127.77(11) . . ?
C11 N1 Co1 113.57(11) . . ?
C16 N2 C12 118.22(14) . . ?
C16 N2 Co1 128.87(11) . . ?
C12 N2 Co1 112.88(10) . . ?
C19 N3 C23 118.16(14) . . ?
C19 N3 Co1 128.86(11) . . ?
C23 N3 Co1 112.94(10) . . ?
C28 N4 C24 118.33(14) . . ?
C28 N4 Co1 127.83(11) . . ?
C24 N4 Co1 113.74(11) . . ?
O1 C1 C6 125.16(14) . . ?
O1 C1 C2 115.72(12) . . ?
C6 C1 C2 119.10(12) . . ?
O2 C2 C3 124.96(14) . . ?
O2 C2 C1 116.13(12) . . ?
C3 C2 C1 118.90(12) . . ?
C2 C3 C4 122.93(15) . . ?
C2 C3 Cl1 118.60(12) . . ?
C4 C3 Cl1 118.45(12) . . ?
O3 C4 C3 125.52(16) . . ?
O3 C4 C5 116.95(13) . . ?
C3 C4 C5 117.51(12) . . ?
O4 C5 C6 124.34(16) . . ?
O4 C5 C4 117.65(13) . . ?
C6 C5 C4 117.99(13) . . ?
C1 C6 C5 122.71(15) . . ?
C1 C6 Cl2 119.03(12) . . ?
C5 C6 Cl2 118.26(12) . . ?
N1 C7 C8 122.47(15) . . ?
N1 C7 H7 118.8 . . ?
C8 C7 H7 118.8 . . ?
C9 C8 C7 119.25(15) . . ?
C9 C8 H8 120.4 . . ?
C7 C8 H8 120.4 . . ?
C8 C9 C10 119.64(15) . . ?
C8 C9 H9 120.2 . . ?
C10 C9 H9 120.2 . . ?
C11 C10 C9 117.23(14) . . ?
C11 C10 C17 119.28(15) . . ?
C9 C10 C17 123.49(15) . . ?
N1 C11 C10 122.77(14) . . ?
N1 C11 C12 117.49(14) . . ?
C10 C11 C12 119.74(14) . . ?
N2 C12 C13 123.02(15) . . ?
N2 C12 C11 117.30(13) . . ?
C13 C12 C11 119.67(14) . . ?
C12 C13 C14 117.44(15) . . ?
C12 C13 C18 119.45(15) . . ?
C14 C13 C18 123.11(15) . . ?
C15 C14 C13 119.24(15) . . ?
C15 C14 H14 120.4 . . ?
C13 C14 H14 120.4 . . ?
C14 C15 C16 119.59(16) . . ?
C14 C15 H15 120.2 . . ?
C16 C15 H15 120.2 . . ?
N2 C16 C15 122.48(15) . . ?
N2 C16 H16 118.8 . . ?
C15 C16 H16 118.8 . . ?
C18 C17 C10 121.40(15) . . ?
C18 C17 H17 119.3 . . ?
C10 C17 H17 119.3 . . ?
C17 C18 C13 120.46(15) . . ?
C17 C18 H18 119.8 . . ?
C13 C18 H18 119.8 . . ?
N3 C19 C20 122.78(16) . . ?
N3 C19 H19 118.6 . . ?
C20 C19 H19 118.6 . . ?
C21 C20 C19 119.46(16) . . ?
C21 C20 H20 120.3 . . ?
C19 C20 H20 120.3 . . ?
C20 C21 C22 119.36(15) . . ?
C20 C21 H21 120.3 . . ?
C22 C21 H21 120.3 . . ?
C23 C22 C21 117.25(15) . . ?
C23 C22 C29 119.22(15) . . ?
C21 C22 C29 123.52(15) . . ?
N3 C23 C22 122.98(14) . . ?
N3 C23 C24 117.35(13) . . ?
C22 C23 C24 119.65(14) . . ?
N4 C24 C25 122.87(14) . . ?
N4 C24 C23 117.35(14) . . ?
C25 C24 C23 119.78(14) . . ?
C24 C25 C26 117.28(14) . . ?
C24 C25 C30 119.34(15) . . ?
C26 C25 C30 123.38(15) . . ?
C27 C26 C25 119.53(15) . . ?
C27 C26 H26 120.2 . . ?
C25 C26 H26 120.2 . . ?
C26 C27 C28 119.16(15) . . ?
C26 C27 H27 120.4 . . ?
C28 C27 H27 120.4 . . ?
N4 C28 C27 122.82(15) . . ?
N4 C28 H28 118.6 . . ?
C27 C28 H28 118.6 . . ?
C30 C29 C22 120.92(15) . . ?
C30 C29 H29 119.5 . . ?
C22 C29 H29 119.5 . . ?
C29 C30 C25 121.08(15) . . ?
C29 C30 H30 119.5 . . ?
C25 C30 H30 119.5 . . ?
C31 O5 H5 109.5 . . ?
O5 C31 C32 112.02(14) . . ?
O5 C31 H31A 109.2 . . ?
C32 C31 H31A 109.2 . . ?
O5 C31 H31B 109.2 . . ?
C32 C31 H31B 109.2 . . ?
H31A C31 H31B 107.9 . . ?
C31 C32 H32A 109.5 . . ?
C31 C32 H32B 109.5 . . ?
H32A C32 H32B 109.5 . . ?
C31 C32 H32C 109.5 . . ?
H32A C32 H32C 109.5 . . ?
H32B C32 H32C 109.5 . . ?

loop_
_geom_bond_atom_site_label_1
_geom_bond_atom_site_label_2
_geom_bond_site_symmetry_2
_geom_bond_distance
_geom_bond_publ_flag
Co1 O2 . 2.0847(11) ?
Co1 O1 . 2.0865(11) ?
Co1 N1 . 2.1095(14) ?
Co1 N4 . 2.1137(14) ?
Co1 N2 . 2.1309(13) ?
Co1 N3 . 2.1343(13) ?
Cl1 C3 . 1.7391(16) ?
Cl2 C6 . 1.7415(16) ?
O1 C1 . 1.2682(19) ?
O2 C2 . 1.2660(19) ?
O3 C4 . 1.232(2) ?
O4 C5 . 1.236(2) ?
N1 C7 . 1.326(2) ?
N1 C11 . 1.361(2) ?
N2 C16 . 1.333(2) ?
N2 C12 . 1.363(2) ?
N3 C19 . 1.326(2) ?
N3 C23 . 1.363(2) ?
N4 C28 . 1.327(2) ?
N4 C24 . 1.360(2) ?
C1 C6 . 1.384(2) ?
C1 C2 . 1.531(2) ?
C2 C3 . 1.386(2) ?
C3 C4 . 1.420(2) ?
C4 C5 . 1.553(3) ?
C5 C6 . 1.418(2) ?
C7 C8 . 1.407(2) ?
C7 H7 . 0.95 ?
C8 C9 . 1.372(2) ?
C8 H8 . 0.95 ?
C9 C10 . 1.410(2) ?
C9 H9 . 0.95 ?
C10 C11 . 1.406(2) ?
C10 C17 . 1.430(2) ?
C11 C12 . 1.437(2) ?
C12 C13 . 1.409(2) ?
C13 C14 . 1.411(2) ?
C13 C18 . 1.436(2) ?
C14 C15 . 1.377(2) ?
C14 H14 . 0.95 ?
C15 C16 . 1.407(2) ?
C15 H15 . 0.95 ?
C16 H16 . 0.95 ?
C17 C18 . 1.359(3) ?
C17 H17 . 0.95 ?
C18 H18 . 0.95 ?
C19 C20 . 1.408(2) ?
C19 H19 . 0.95 ?
C20 C21 . 1.371(3) ?
C20 H20 . 0.95 ?
C21 C22 . 1.413(2) ?
C21 H21 . 0.95 ?
C22 C23 . 1.410(2) ?
C22 C29 . 1.437(2) ?
C23 C24 . 1.438(2) ?
C24 C25 . 1.406(2) ?
C25 C26 . 1.412(2) ?
C25 C30 . 1.433(2) ?
C26 C27 . 1.372(2) ?
C26 H26 . 0.95 ?
C27 C28 . 1.404(2) ?
C27 H27 . 0.95 ?
C28 H28 . 0.95 ?
C29 C30 . 1.355(3) ?
C29 H29 . 0.95 ?
C30 H30 . 0.95 ?
O5 C31 . 1.414(2) ?
O5 H5 . 0.84 ?
C31 C32 . 1.506(3) ?
C31 H31A . 0.99 ?
C31 H31B . 0.99 ?
C32 H32A . 0.98 ?
C32 H32B . 0.98 ?
C32 H32C . 0.98 ?

loop_
_geom_torsion_atom_site_label_1
_geom_torsion_atom_site_label_2
_geom_torsion_atom_site_label_3
_geom_torsion_atom_site_label_4
_geom_torsion
_geom_torsion_site_symmetry_1
_geom_torsion_site_symmetry_2
_geom_torsion_site_symmetry_3
_geom_torsion_site_symmetry_4
_geom_torsion_publ_flag
Co1 O1 C1 C6 170.66(12) . . . . ?
Co1 O1 C1 C2 -8.24(17) . . . . ?
Co1 O2 C2 C3 177.18(12) . . . . ?
Co1 O2 C2 C1 -1.77(17) . . . . ?
O1 C1 C2 O2 6.9(2) . . . . ?
C6 C1 C2 O2 -172.07(13) . . . . ?
O1 C1 C2 C3 -172.11(12) . . . . ?
C6 C1 C2 C3 8.9(2) . . . . ?
O2 C2 C3 C4 177.06(15) . . . . ?
C1 C2 C3 C4 -4.0(2) . . . . ?
O2 C2 C3 Cl1 -1.6(2) . . . . ?
C1 C2 C3 Cl1 177.29(11) . . . . ?
C2 C3 C4 O3 177.35(15) . . . . ?
Cl1 C3 C4 O3 -4.0(2) . . . . ?
C2 C3 C4 C5 -4.4(2) . . . . ?
Cl1 C3 C4 C5 174.34(12) . . . . ?
O3 C4 C5 O4 5.3(3) . . . . ?
C3 C4 C5 O4 -173.12(13) . . . . ?
O3 C4 C5 C6 -173.19(13) . . . . ?
C3 C4 C5 C6 8.4(2) . . . . ?
O1 C1 C6 C5 176.34(15) . . . . ?
C2 C1 C6 C5 -4.8(2) . . . . ?
O1 C1 C6 Cl2 -2.6(2) . . . . ?
C2 C1 C6 Cl2 176.22(11) . . . . ?
O4 C5 C6 C1 177.95(15) . . . . ?
C4 C5 C6 C1 -3.6(2) . . . . ?
O4 C5 C6 Cl2 -3.0(2) . . . . ?
C4 C5 C6 Cl2 175.36(12) . . . . ?
C11 N1 C7 C8 -0.1(2) . . . . ?
Co1 N1 C7 C8 177.51(12) . . . . ?
N1 C7 C8 C9 0.5(2) . . . . ?
C7 C8 C9 C10 -0.3(2) . . . . ?
C8 C9 C10 C11 -0.3(2) . . . . ?
C8 C9 C10 C17 -179.88(16) . . . . ?
C7 N1 C11 C10 -0.6(2) . . . . ?
Co1 N1 C11 C10 -178.50(12) . . . . ?
C7 N1 C11 C12 178.97(14) . . . . ?
Co1 N1 C11 C12 1.04(17) . . . . ?
C9 C10 C11 N1 0.8(2) . . . . ?
C17 C10 C11 N1 -179.66(14) . . . . ?
C9 C10 C11 C12 -178.75(14) . . . . ?
C17 C10 C11 C12 0.8(2) . . . . ?
C16 N2 C12 C13 0.8(2) . . . . ?
Co1 N2 C12 C13 179.42(12) . . . . ?
C16 N2 C12 C11 -177.80(14) . . . . ?
Co1 N2 C12 C11 0.84(17) . . . . ?
N1 C11 C12 N2 -1.3(2) . . . . ?
C10 C11 C12 N2 178.27(13) . . . . ?
N1 C11 C12 C13 -179.91(14) . . . . ?
C10 C11 C12 C13 -0.4(2) . . . . ?
N2 C12 C13 C14 0.1(2) . . . . ?
C11 C12 C13 C14 178.64(14) . . . . ?
N2 C12 C13 C18 -178.93(15) . . . . ?
C11 C12 C13 C18 -0.4(2) . . . . ?
C12 C13 C14 C15 -0.7(2) . . . . ?
C18 C13 C14 C15 178.27(16) . . . . ?
C13 C14 C15 C16 0.5(3) . . . . ?
C12 N2 C16 C15 -1.0(2) . . . . ?
Co1 N2 C16 C15 -179.43(12) . . . . ?
C14 C15 C16 N2 0.4(3) . . . . ?
C11 C10 C17 C18 -0.5(2) . . . . ?
C9 C10 C17 C18 179.00(16) . . . . ?
C10 C17 C18 C13 -0.2(3) . . . . ?
C12 C13 C18 C17 0.7(2) . . . . ?
C14 C13 C18 C17 -178.29(16) . . . . ?
C23 N3 C19 C20 -0.2(2) . . . . ?
Co1 N3 C19 C20 -177.66(13) . . . . ?
N3 C19 C20 C21 0.5(3) . . . . ?
C19 C20 C21 C22 -0.5(3) . . . . ?
C20 C21 C22 C23 0.2(2) . . . . ?
C20 C21 C22 C29 -179.91(16) . . . . ?
C19 N3 C23 C22 -0.1(2) . . . . ?
Co1 N3 C23 C22 177.75(12) . . . . ?
C19 N3 C23 C24 -178.72(14) . . . . ?
Co1 N3 C23 C24 -0.83(17) . . . . ?
C21 C22 C23 N3 0.1(2) . . . . ?
C29 C22 C23 N3 -179.76(14) . . . . ?
C21 C22 C23 C24 178.64(14) . . . . ?
C29 C22 C23 C24 -1.2(2) . . . . ?
C28 N4 C24 C25 -0.9(2) . . . . ?
Co1 N4 C24 C25 -177.62(12) . . . . ?
C28 N4 C24 C23 178.97(14) . . . . ?
Co1 N4 C24 C23 2.24(17) . . . . ?
N3 C23 C24 N4 -0.9(2) . . . . ?
C22 C23 C24 N4 -179.58(14) . . . . ?
N3 C23 C24 C25 178.91(14) . . . . ?
C22 C23 C24 C25 0.3(2) . . . . ?
N4 C24 C25 C26 0.9(2) . . . . ?
C23 C24 C25 C26 -178.95(14) . . . . ?
N4 C24 C25 C30 -179.44(15) . . . . ?
C23 C24 C25 C30 0.7(2) . . . . ?
C24 C25 C26 C27 -0.4(2) . . . . ?
C30 C25 C26 C27 179.93(16) . . . . ?
C25 C26 C27 C28 0.0(2) . . . . ?
C24 N4 C28 C27 0.4(2) . . . . ?
Co1 N4 C28 C27 176.60(12) . . . . ?
C26 C27 C28 N4 0.1(3) . . . . ?
C23 C22 C29 C30 1.2(3) . . . . ?
C21 C22 C29 C30 -178.68(17) . . . . ?
C22 C29 C30 C25 -0.2(3) . . . . ?
C24 C25 C30 C29 -0.8(2) . . . . ?
C26 C25 C30 C29 178.85(16) . . . . ?
